data_7134236
loop_
_publ_author_name
'Griggs, Samuel D.'
'Piticari, Amalia-Sofia'
'Liver, Samuel'
'Arter, Chris'
'Sievers, Sonja'
'Marsden, Stephen P.'
'Nelson, Adam'

_publ_section_title
;
 Phenotype-directed discovery of diverse, biologically-relevant molecular
 scaffolds.
;
_journal_name_full 'Chemical communications (Cambridge, England)'
_journal_paper_doi 10.1039/d4cc06605g
_journal_year 2025
_chemical_formula_moiety 'C23 H23 N O5 S'
_chemical_formula_sum 'C23 H23 N O5 S'
_chemical_formula_weight 425.48
_space_group_crystal_system triclinic
_space_group_IT_number 2
_space_group_name_Hall '-P 1'
_space_group_name_H-M_alt 'P -1'
_atom_sites_solution_hydrogens geom
_atom_sites_solution_primary dual
_audit_creation_date 2023-03-06
_audit_creation_method
;
Olex2 1.5
(compiled 2023.02.24 svn.rf166f9f3 for OlexSys, GUI svn.r6725)
;
_audit_update_record
;
2024-12-16 deposited with the CCDC.	2025-01-30 downloaded from the CCDC.
;
_cell_angle_alpha 66.075(7)
_cell_angle_beta 69.398(7)
_cell_angle_gamma 75.945(7)
_cell_formula_units_Z 2
_cell_length_a 9.5020(7)
_cell_length_b 10.1598(8)
_cell_length_c 12.2054(9)
_cell_measurement_reflns_used 4650
_cell_measurement_temperature 100.01(10)
_cell_measurement_theta_max 72.4300
_cell_measurement_theta_min 4.1210
_cell_volume 1001.24(15)
_computing_cell_refinement 'CrysAlisPro 1.171.42.81a (Rigaku OD, 2023)'
_computing_data_collection 'CrysAlisPro 1.171.42.81a (Rigaku OD, 2023)'
_computing_data_reduction 'CrysAlisPro 1.171.42.81a (Rigaku OD, 2023)'
_computing_molecular_graphics 'Olex2 1.5 (Dolomanov et al., 2009)'
_computing_publication_material 'Olex2 1.5 (Dolomanov et al., 2009)'
_computing_structure_refinement 'SHELXL 2014/7 (Sheldrick, 2015)'
_computing_structure_solution 'SHELXT  (Sheldrick, 2015)'
_diffrn_ambient_environment N~2~
_diffrn_ambient_temperature 100.01(10)
_diffrn_detector 'CCD plate'
_diffrn_detector_area_resol_mean 5.3095
_diffrn_detector_type Atlas
_diffrn_measured_fraction_theta_full 0.962
_diffrn_measured_fraction_theta_max 0.937
_diffrn_measurement_details
;
List of Runs (angles in degrees, time in seconds):

  # Type    Start    End  Width  t~exp~   \w     \q     \k     \f   Frames
#--------------------------------------------------------------------------
  1  \w   -107.00 -12.00   1.00    1.00    --  -38.50 -64.00 174.35   95
  2  \w     16.00 111.00   1.00    1.00    --   42.46  62.00 122.82   95
  3  \w     22.00 114.00   1.00    1.00    --   42.46  37.00 -90.00   92
  4  \w    -26.00  68.00   1.00    1.00    --   42.46 -57.00 150.00   94
  5  \w    -26.00  69.00   1.00    1.00    --   42.46 -63.00 -55.53   95
  6  \w     15.00 111.00   1.00    1.00    --   42.46  65.00  88.07   96
  7  \w     35.00 130.00   1.00    1.00    --  103.10 -63.00-168.61   95
  8  \w     34.00 130.00   1.00    1.00    --  103.10 -65.00-144.70   96
  9  \w     34.00 130.00   1.00    1.00    --  103.10 -65.00 120.08   96
 10  \w     25.00 143.00   1.00    1.00    --  103.10 -15.00  30.00  118
 11  \w     81.00 173.00   1.00    1.00    --  103.10  45.00-150.00   92
 12  \w     34.00 130.00   1.00    1.00    --  103.10 -64.00-118.44   96
 13  \w     34.00 130.00   1.00    1.00    --  103.10 -65.00  72.09   96
 14  \w     34.00 130.00   1.00    1.00    --  103.10 -64.00  28.95   96
 15  \w     66.00  93.00   1.00    1.00    --  103.10 -65.00  61.46   27
 16  \w     83.00 175.00   1.00    1.00    --  103.10  30.00  30.00   92
 17  \w     30.00 121.00   1.00    1.00    --  103.10 -30.00-150.00   91
 18  \w     50.00 121.00   1.00    1.00    --  103.10 -64.00 -73.22   71
 19  \w     60.00  88.00   1.00    1.00    --  103.10 -64.00  -7.92   28
;
_diffrn_measurement_device 'four-circle diffractometer'
_diffrn_measurement_device_type 'SuperNova, Dual, Cu at home/near, Atlas'
_diffrn_measurement_method '\w scans'
_diffrn_orient_matrix_type 'CrysAlisPro convention (1999,Acta A55,543-557)'
_diffrn_orient_matrix_UB_11 -0.0312069000
_diffrn_orient_matrix_UB_12 0.0147085000
_diffrn_orient_matrix_UB_13 -0.1203062000
_diffrn_orient_matrix_UB_21 -0.0908573000
_diffrn_orient_matrix_UB_22 0.1494989000
_diffrn_orient_matrix_UB_23 -0.0062944000
_diffrn_orient_matrix_UB_31 0.1455638000
_diffrn_orient_matrix_UB_32 0.0730387000
_diffrn_orient_matrix_UB_33 -0.0790546000
_diffrn_radiation_monochromator mirror
_diffrn_radiation_probe x-ray
_diffrn_radiation_type 'Cu K\a'
_diffrn_radiation_wavelength 1.54184
_diffrn_reflns_av_R_equivalents 0.0379
_diffrn_reflns_av_unetI/netI 0.0378
_diffrn_reflns_Laue_measured_fraction_full 0.962
_diffrn_reflns_Laue_measured_fraction_max 0.937
_diffrn_reflns_limit_h_max 11
_diffrn_reflns_limit_h_min -10
_diffrn_reflns_limit_k_max 12
_diffrn_reflns_limit_k_min -10
_diffrn_reflns_limit_l_max 14
_diffrn_reflns_limit_l_min -14
_diffrn_reflns_number 10649
_diffrn_reflns_point_group_measured_fraction_full 0.962
_diffrn_reflns_point_group_measured_fraction_max 0.937
_diffrn_reflns_theta_full 67.684
_diffrn_reflns_theta_max 72.911
_diffrn_reflns_theta_min 4.135
_diffrn_source 'micro-focus sealed X-ray tube'
_diffrn_source_type 'SuperNova (Cu) X-ray Source'
_exptl_absorpt_coefficient_mu 1.747
_exptl_absorpt_correction_T_max 1.000
_exptl_absorpt_correction_T_min 0.674
_exptl_absorpt_correction_type gaussian
_exptl_absorpt_process_details
;
CrysAlisPro 1.171.42.81a (Rigaku Oxford Diffraction, 2023)
Numerical absorption correction based on gaussian integration over
a multifaceted crystal model
Empirical absorption correction using spherical harmonics,
implemented in SCALE3 ABSPACK scaling algorithm.
;
_exptl_crystal_colour colourless
_exptl_crystal_colour_primary colourless
_exptl_crystal_density_diffrn 1.411
_exptl_crystal_description irregular
_exptl_crystal_F_000 448
_exptl_crystal_size_max 0.17
_exptl_crystal_size_mid 0.14
_exptl_crystal_size_min 0.08
_refine_diff_density_max 0.377
_refine_diff_density_min -0.584
_refine_diff_density_rms 0.060
_refine_ls_extinction_method none
_refine_ls_goodness_of_fit_ref 1.056
_refine_ls_hydrogen_treatment constr
_refine_ls_matrix_type full
_refine_ls_number_parameters 273
_refine_ls_number_reflns 3746
_refine_ls_number_restraints 0
_refine_ls_restrained_S_all 1.056
_refine_ls_R_factor_all 0.0561
_refine_ls_R_factor_gt 0.0451
_refine_ls_shift/su_max 0.000
_refine_ls_shift/su_mean 0.000
_refine_ls_structure_factor_coef Fsqd
_refine_ls_weighting_details 'w=1/[\s^2^(Fo^2^)+(0.0648P)^2^+0.4886P] where P=(Fo^2^+2Fc^2^)/3'
_refine_ls_weighting_scheme calc
_refine_ls_wR_factor_gt 0.1155
_refine_ls_wR_factor_ref 0.1265
_reflns_Friedel_coverage 0.000
_reflns_number_gt 3101
_reflns_number_total 3746
_reflns_threshold_expression 'I > 2\s(I)'
_cod_data_source_file d4cc06605g2.cif
_cod_data_source_block sg_7_60
_cod_database_code 7134236
_shelx_shelxl_version_number 2014/7
_chemical_oxdiff_formula C23H23NO5S
_shelx_space_group_comment
;
The symmetry employed for this shelxl refinement is uniquely defined
by the following loop, which should always be used as a source of
symmetry information in preference to the above space-group names.
They are only intended as comments.
;
_shelx_estimated_absorpt_t_max 0.873
_shelx_estimated_absorpt_t_min 0.756
_olex2_refinement_description
;
1. Fixed Uiso
 At 1.2 times of:
  All C(H) groups, All C(H,H) groups
 At 1.5 times of:
  All C(H,H,H) groups
2.a Ternary CH refined with riding coordinates:
 C3(H3), C4(H4), C13(H13)
2.b Secondary CH2 refined with riding coordinates:
 C1(H1A,H1B), C2(H2A,H2B), C15(H15A,H15B)
2.c Aromatic/amide H refined with riding coordinates:
 C6(H6), C7(H7), C8(H8), C9(H9), C18(H18), C19(H19), C21(H21), C22(H22)
2.d Idealised Me refined as rotating group:
 C16(H16A,H16B,H16C), C23(H23A,H23B,H23C)
;
_olex2_date_sample_data_collection 2023-03-01
_olex2_submission_special_instructions 'No special instructions were received'
_oxdiff_exptl_absorpt_empirical_details
;
Empirical correction (ABSPACK) includes:
- Absorption correction using spherical harmonics
- Frame scaling
;
_oxdiff_exptl_absorpt_empirical_full_max 1.472
_oxdiff_exptl_absorpt_empirical_full_min 0.803

loop_
_space_group_symop_operation_xyz
'x, y, z'
'-x, -y, -z'

loop_
_atom_site_label
_atom_site_type_symbol
_atom_site_fract_x
_atom_site_fract_y
_atom_site_fract_z
_atom_site_U_iso_or_equiv
_atom_site_adp_type
_atom_site_occupancy
_atom_site_site_symmetry_order
_atom_site_calc_flag
_atom_site_refinement_flags_posn
_atom_site_refinement_flags_adp
_atom_site_refinement_flags_occupancy
_atom_site_disorder_assembly
_atom_site_disorder_group
S1 S 0.26204(6) 0.39375(6) 0.84236(5) 0.02453(16) Uani 1 1 d . . . . .
O1 O 0.24752(17) 0.91319(16) 0.37230(14) 0.0274(3) Uani 1 1 d . . . . .
O2 O 0.15084(17) 0.40047(16) 0.42662(14) 0.0283(4) Uani 1 1 d . . . . .
O3 O 0.29030(17) 0.28336(15) 0.56185(14) 0.0250(3) Uani 1 1 d . . . . .
O4 O 0.38169(18) 0.28741(17) 0.80841(14) 0.0307(4) Uani 1 1 d . . . . .
O5 O 0.13152(18) 0.34868(17) 0.94715(14) 0.0294(4) Uani 1 1 d . . . . .
N1 N 0.19766(19) 0.48532(19) 0.72010(16) 0.0220(4) Uani 1 1 d . . . . .
C1 C 0.0749(2) 0.6069(2) 0.7274(2) 0.0242(4) Uani 1 1 d . . . . .
H1A H 0.0261 0.6008 0.8153 0.029 Uiso 1 1 calc R U . . .
H1B H -0.0031 0.6047 0.6918 0.029 Uiso 1 1 calc R U . . .
C2 C 0.1525(2) 0.7471(2) 0.6501(2) 0.0268(5) Uani 1 1 d . . . . .
H2A H 0.0896 0.8210 0.5986 0.032 Uiso 1 1 calc R U . . .
H2B H 0.1673 0.7875 0.7062 0.032 Uiso 1 1 calc R U . . .
C3 C 0.3069(2) 0.7049(2) 0.56561(19) 0.0233(4) Uani 1 1 d . . . . .
H3 H 0.3931 0.7253 0.5831 0.028 Uiso 1 1 calc R U . . .
C4 C 0.3203(2) 0.7680(2) 0.4258(2) 0.0239(4) Uani 1 1 d . . . . .
H4 H 0.4297 0.7617 0.3773 0.029 Uiso 1 1 calc R U . . .
C5 C 0.1762(2) 0.9007(2) 0.2974(2) 0.0256(5) Uani 1 1 d . . . . .
C6 C 0.1094(3) 1.0181(2) 0.2167(2) 0.0305(5) Uani 1 1 d . . . . .
H6 H 0.1170 1.1148 0.2047 0.037 Uiso 1 1 calc R U . . .
C7 C 0.0311(3) 0.9892(3) 0.1541(2) 0.0326(5) Uani 1 1 d . . . . .
H7 H -0.0145 1.0679 0.0971 0.039 Uiso 1 1 calc R U . . .
C8 C 0.0171(3) 0.8474(3) 0.1723(2) 0.0307(5) Uani 1 1 d . . . . .
H8 H -0.0407 0.8311 0.1304 0.037 Uiso 1 1 calc R U . . .
C9 C 0.0873(2) 0.7302(3) 0.25131(19) 0.0271(5) Uani 1 1 d . . . . .
H9 H 0.0794 0.6337 0.2630 0.032 Uiso 1 1 calc R U . . .
C10 C 0.1696(2) 0.7571(2) 0.31302(19) 0.0247(4) Uani 1 1 d . . . . .
C11 C 0.2436(2) 0.6677(2) 0.40884(19) 0.0230(4) Uani 1 1 d . . . . .
C12 C 0.2548(2) 0.5345(2) 0.49517(19) 0.0217(4) Uani 1 1 d . . . . .
C13 C 0.3106(2) 0.5390(2) 0.59641(19) 0.0229(4) Uani 1 1 d . . . . .
H13 H 0.4140 0.4853 0.5958 0.027 Uiso 1 1 calc R U . . .
C14 C 0.2224(2) 0.4022(2) 0.49112(18) 0.0216(4) Uani 1 1 d . . . . .
C15 C 0.2751(3) 0.1461(2) 0.5580(2) 0.0269(5) Uani 1 1 d . . . . .
H15A H 0.3178 0.1454 0.4717 0.032 Uiso 1 1 calc R U . . .
H15B H 0.1672 0.1300 0.5881 0.032 Uiso 1 1 calc R U . . .
C16 C 0.3617(3) 0.0309(2) 0.6426(2) 0.0298(5) Uani 1 1 d . . . . .
H16A H 0.4687 0.0467 0.6101 0.045 Uiso 1 1 calc R U . . .
H16B H 0.3524 -0.0648 0.6461 0.045 Uiso 1 1 calc R U . . .
H16C H 0.3206 0.0356 0.7269 0.045 Uiso 1 1 calc R U . . .
C17 C 0.3415(2) 0.5152(2) 0.86701(19) 0.0237(4) Uani 1 1 d . . . . .
C18 C 0.4951(2) 0.5311(3) 0.8126(2) 0.0291(5) Uani 1 1 d . . . . .
H18 H 0.5589 0.4719 0.7666 0.035 Uiso 1 1 calc R U . . .
C19 C 0.5542(3) 0.6336(3) 0.8260(2) 0.0328(5) Uani 1 1 d . . . . .
H19 H 0.6591 0.6438 0.7891 0.039 Uiso 1 1 calc R U . . .
C20 C 0.4628(3) 0.7221(3) 0.8926(2) 0.0306(5) Uani 1 1 d . . . . .
C21 C 0.3095(3) 0.7038(2) 0.9469(2) 0.0269(5) Uani 1 1 d . . . . .
H21 H 0.2459 0.7632 0.9929 0.032 Uiso 1 1 calc R U . . .
C22 C 0.2478(3) 0.6012(2) 0.9356(2) 0.0267(5) Uani 1 1 d . . . . .
H22 H 0.1434 0.5895 0.9739 0.032 Uiso 1 1 calc R U . . .
C23 C 0.5271(3) 0.8351(3) 0.9057(2) 0.0434(6) Uani 1 1 d . . . . .
H23A H 0.6225 0.7929 0.9271 0.065 Uiso 1 1 calc R U . . .
H23B H 0.4549 0.8685 0.9721 0.065 Uiso 1 1 calc R U . . .
H23C H 0.5457 0.9174 0.8266 0.065 Uiso 1 1 calc R U . . .

loop_
_atom_site_aniso_label
_atom_site_aniso_U_11
_atom_site_aniso_U_22
_atom_site_aniso_U_33
_atom_site_aniso_U_23
_atom_site_aniso_U_13
_atom_site_aniso_U_12
S1 0.0259(3) 0.0261(3) 0.0196(3) -0.0062(2) -0.0063(2) -0.0031(2)
O1 0.0332(8) 0.0210(7) 0.0258(8) -0.0062(6) -0.0088(7) -0.0026(6)
O2 0.0322(8) 0.0295(8) 0.0273(8) -0.0109(7) -0.0118(7) -0.0040(7)
O3 0.0301(8) 0.0219(7) 0.0257(8) -0.0090(6) -0.0101(6) -0.0032(6)
O4 0.0341(9) 0.0292(8) 0.0264(8) -0.0102(7) -0.0114(7) 0.0054(7)
O5 0.0313(8) 0.0304(8) 0.0226(8) -0.0051(6) -0.0047(7) -0.0087(7)
N1 0.0212(9) 0.0253(9) 0.0198(8) -0.0077(7) -0.0065(7) -0.0025(7)
C1 0.0216(10) 0.0270(11) 0.0227(10) -0.0095(9) -0.0051(8) -0.0016(9)
C2 0.0292(11) 0.0253(11) 0.0253(11) -0.0119(9) -0.0062(9) 0.0005(9)
C3 0.0234(10) 0.0236(10) 0.0241(10) -0.0087(9) -0.0066(9) -0.0045(9)
C4 0.0242(11) 0.0212(10) 0.0236(10) -0.0069(9) -0.0049(9) -0.0026(9)
C5 0.0248(11) 0.0265(11) 0.0210(10) -0.0066(9) -0.0022(9) -0.0049(9)
C6 0.0295(12) 0.0248(11) 0.0254(11) -0.0038(9) -0.0011(9) -0.0021(9)
C7 0.0335(12) 0.0321(12) 0.0213(11) -0.0028(9) -0.0073(9) 0.0027(10)
C8 0.0294(12) 0.0381(13) 0.0204(10) -0.0076(10) -0.0064(9) -0.0022(10)
C9 0.0280(11) 0.0310(12) 0.0180(10) -0.0075(9) -0.0016(9) -0.0057(9)
C10 0.0251(11) 0.0246(11) 0.0185(10) -0.0053(8) -0.0022(8) -0.0027(9)
C11 0.0221(10) 0.0250(11) 0.0200(10) -0.0091(9) -0.0019(8) -0.0035(9)
C12 0.0219(10) 0.0240(10) 0.0193(10) -0.0089(8) -0.0047(8) -0.0022(8)
C13 0.0217(10) 0.0253(11) 0.0213(10) -0.0088(9) -0.0045(8) -0.0035(8)
C14 0.0228(10) 0.0231(10) 0.0161(9) -0.0066(8) -0.0023(8) -0.0036(8)
C15 0.0322(12) 0.0224(11) 0.0284(11) -0.0113(9) -0.0074(10) -0.0048(9)
C16 0.0315(12) 0.0223(11) 0.0346(12) -0.0074(9) -0.0112(10) -0.0034(9)
C17 0.0231(10) 0.0295(11) 0.0168(9) -0.0061(9) -0.0052(8) -0.0046(9)
C18 0.0244(11) 0.0390(13) 0.0221(10) -0.0111(10) -0.0053(9) -0.0017(10)
C19 0.0261(12) 0.0468(14) 0.0222(11) -0.0064(10) -0.0055(9) -0.0111(11)
C20 0.0385(13) 0.0333(12) 0.0208(11) -0.0032(9) -0.0129(10) -0.0103(10)
C21 0.0307(11) 0.0303(11) 0.0191(10) -0.0077(9) -0.0078(9) -0.0034(10)
C22 0.0254(11) 0.0336(12) 0.0186(10) -0.0075(9) -0.0059(9) -0.0028(9)
C23 0.0532(17) 0.0481(16) 0.0347(14) -0.0084(12) -0.0170(13) -0.0202(13)

loop_
_atom_type_symbol
_atom_type_description
_atom_type_scat_dispersion_real
_atom_type_scat_dispersion_imag
_atom_type_scat_source
C C 0.0181 0.0091 'International Tables Vol C Tables 4.2.6.8 and 6.1.1.4'
H H 0.0000 0.0000 'International Tables Vol C Tables 4.2.6.8 and 6.1.1.4'
N N 0.0311 0.0180 'International Tables Vol C Tables 4.2.6.8 and 6.1.1.4'
O O 0.0492 0.0322 'International Tables Vol C Tables 4.2.6.8 and 6.1.1.4'
S S 0.3331 0.5567 'International Tables Vol C Tables 4.2.6.8 and 6.1.1.4'

loop_
_exptl_crystal_face_index_h
_exptl_crystal_face_index_k
_exptl_crystal_face_index_l
_exptl_crystal_face_perp_dist
-1 0 7 0.0290
1 1 -6 0.0856
-3 -6 -4 0.0757
3 6 4 0.0757
-5 3 0 0.0187
5 -2 2 0.0615
-4 3 -4 0.0342
4 -3 3 0.0508

loop_
_geom_angle_atom_site_label_1
_geom_angle_atom_site_label_2
_geom_angle_atom_site_label_3
_geom_angle
_geom_angle_site_symmetry_1
_geom_angle_site_symmetry_3
_geom_angle_publ_flag
O4 S1 O5 120.12(10) . . ?
O4 S1 N1 106.59(9) . . ?
O4 S1 C17 108.09(10) . . ?
O5 S1 N1 106.01(9) . . ?
O5 S1 C17 107.95(9) . . ?
N1 S1 C17 107.49(9) . . ?
C5 O1 C4 105.10(15) . . ?
C14 O3 C15 116.01(16) . . ?
C1 N1 S1 118.37(13) . . ?
C13 N1 S1 117.48(13) . . ?
C13 N1 C1 106.54(16) . . ?
N1 C1 H1A 110.6 . . ?
N1 C1 H1B 110.6 . . ?
N1 C1 C2 105.70(16) . . ?
H1A C1 H1B 108.7 . . ?
C2 C1 H1A 110.6 . . ?
C2 C1 H1B 110.6 . . ?
C1 C2 H2A 110.4 . . ?
C1 C2 H2B 110.4 . . ?
H2A C2 H2B 108.6 . . ?
C3 C2 C1 106.73(16) . . ?
C3 C2 H2A 110.4 . . ?
C3 C2 H2B 110.4 . . ?
C2 C3 H3 111.6 . . ?
C2 C3 C13 104.44(17) . . ?
C4 C3 C2 114.72(17) . . ?
C4 C3 H3 111.6 . . ?
C4 C3 C13 102.13(16) . . ?
C13 C3 H3 111.6 . . ?
O1 C4 C3 119.71(17) . . ?
O1 C4 H4 109.1 . . ?
O1 C4 C11 105.69(16) . . ?
C3 C4 H4 109.1 . . ?
C11 C4 C3 103.67(17) . . ?
C11 C4 H4 109.1 . . ?
O1 C5 C6 123.6(2) . . ?
O1 C5 C10 114.55(18) . . ?
C6 C5 C10 121.8(2) . . ?
C5 C6 H6 121.3 . . ?
C7 C6 C5 117.4(2) . . ?
C7 C6 H6 121.3 . . ?
C6 C7 H7 119.1 . . ?
C6 C7 C8 121.8(2) . . ?
C8 C7 H7 119.1 . . ?
C7 C8 H8 119.8 . . ?
C9 C8 C7 120.4(2) . . ?
C9 C8 H8 119.8 . . ?
C8 C9 H9 120.7 . . ?
C8 C9 C10 118.6(2) . . ?
C10 C9 H9 120.7 . . ?
C5 C10 C11 105.01(18) . . ?
C9 C10 C5 119.8(2) . . ?
C9 C10 C11 134.7(2) . . ?
C10 C11 C4 106.05(17) . . ?
C12 C11 C4 110.23(18) . . ?
C12 C11 C10 143.2(2) . . ?
C11 C12 C13 110.22(18) . . ?
C11 C12 C14 125.09(18) . . ?
C14 C12 C13 124.67(18) . . ?
N1 C13 C3 106.11(16) . . ?
N1 C13 C12 109.59(16) . . ?
N1 C13 H13 112.3 . . ?
C3 C13 H13 112.3 . . ?
C12 C13 C3 103.61(16) . . ?
C12 C13 H13 112.3 . . ?
O2 C14 O3 123.94(19) . . ?
O2 C14 C12 124.78(19) . . ?
O3 C14 C12 111.16(17) . . ?
O3 C15 H15A 110.6 . . ?
O3 C15 H15B 110.6 . . ?
O3 C15 C16 105.89(17) . . ?
H15A C15 H15B 108.7 . . ?
C16 C15 H15A 110.6 . . ?
C16 C15 H15B 110.6 . . ?
C15 C16 H16A 109.5 . . ?
C15 C16 H16B 109.5 . . ?
C15 C16 H16C 109.5 . . ?
H16A C16 H16B 109.5 . . ?
H16A C16 H16C 109.5 . . ?
H16B C16 H16C 109.5 . . ?
C18 C17 S1 120.23(16) . . ?
C18 C17 C22 120.3(2) . . ?
C22 C17 S1 119.33(17) . . ?
C17 C18 H18 120.2 . . ?
C19 C18 C17 119.7(2) . . ?
C19 C18 H18 120.2 . . ?
C18 C19 H19 119.4 . . ?
C18 C19 C20 121.2(2) . . ?
C20 C19 H19 119.4 . . ?
C19 C20 C21 118.2(2) . . ?
C19 C20 C23 121.1(2) . . ?
C21 C20 C23 120.7(2) . . ?
C20 C21 H21 119.2 . . ?
C22 C21 C20 121.7(2) . . ?
C22 C21 H21 119.2 . . ?
C17 C22 H22 120.5 . . ?
C21 C22 C17 118.9(2) . . ?
C21 C22 H22 120.5 . . ?
C20 C23 H23A 109.5 . . ?
C20 C23 H23B 109.5 . . ?
C20 C23 H23C 109.5 . . ?
H23A C23 H23B 109.5 . . ?
H23A C23 H23C 109.5 . . ?
H23B C23 H23C 109.5 . . ?

loop_
_geom_bond_atom_site_label_1
_geom_bond_atom_site_label_2
_geom_bond_distance
_geom_bond_site_symmetry_2
_geom_bond_publ_flag
S1 O4 1.4375(16) . ?
S1 O5 1.4381(16) . ?
S1 N1 1.6452(17) . ?
S1 C17 1.760(2) . ?
O1 C4 1.457(2) . ?
O1 C5 1.372(3) . ?
O2 C14 1.215(2) . ?
O3 C14 1.337(2) . ?
O3 C15 1.457(2) . ?
N1 C1 1.487(3) . ?
N1 C13 1.485(3) . ?
C1 H1A 0.9900 . ?
C1 H1B 0.9900 . ?
C1 C2 1.547(3) . ?
C2 H2A 0.9900 . ?
C2 H2B 0.9900 . ?
C2 C3 1.546(3) . ?
C3 H3 1.0000 . ?
C3 C4 1.530(3) . ?
C3 C13 1.566(3) . ?
C4 H4 1.0000 . ?
C4 C11 1.500(3) . ?
C5 C6 1.384(3) . ?
C5 C10 1.407(3) . ?
C6 H6 0.9500 . ?
C6 C7 1.382(3) . ?
C7 H7 0.9500 . ?
C7 C8 1.399(3) . ?
C8 H8 0.9500 . ?
C8 C9 1.389(3) . ?
C9 H9 0.9500 . ?
C9 C10 1.392(3) . ?
C10 C11 1.447(3) . ?
C11 C12 1.343(3) . ?
C12 C13 1.526(3) . ?
C12 C14 1.473(3) . ?
C13 H13 1.0000 . ?
C15 H15A 0.9900 . ?
C15 H15B 0.9900 . ?
C15 C16 1.505(3) . ?
C16 H16A 0.9800 . ?
C16 H16B 0.9800 . ?
C16 H16C 0.9800 . ?
C17 C18 1.394(3) . ?
C17 C22 1.395(3) . ?
C18 H18 0.9500 . ?
C18 C19 1.382(3) . ?
C19 H19 0.9500 . ?
C19 C20 1.394(3) . ?
C20 C21 1.395(3) . ?
C20 C23 1.509(3) . ?
C21 H21 0.9500 . ?
C21 C22 1.387(3) . ?
C22 H22 0.9500 . ?
C23 H23A 0.9800 . ?
C23 H23B 0.9800 . ?
C23 H23C 0.9800 . ?

loop_
_geom_torsion_atom_site_label_1
_geom_torsion_atom_site_label_2
_geom_torsion_atom_site_label_3
_geom_torsion_atom_site_label_4
_geom_torsion
_geom_torsion_site_symmetry_1
_geom_torsion_site_symmetry_2
_geom_torsion_site_symmetry_3
_geom_torsion_site_symmetry_4
_geom_torsion_publ_flag
S1 N1 C1 C2 103.60(17) . . . . ?
S1 N1 C13 C3 -103.15(16) . . . . ?
S1 N1 C13 C12 145.57(14) . . . . ?
S1 C17 C18 C19 175.83(17) . . . . ?
S1 C17 C22 C21 -175.44(16) . . . . ?
O1 C4 C11 C10 18.6(2) . . . . ?
O1 C4 C11 C12 -154.91(17) . . . . ?
O1 C5 C6 C7 -175.0(2) . . . . ?
O1 C5 C10 C9 173.74(18) . . . . ?
O1 C5 C10 C11 0.4(2) . . . . ?
O4 S1 N1 C1 -178.12(15) . . . . ?
O4 S1 N1 C13 -47.91(16) . . . . ?
O4 S1 C17 C18 22.5(2) . . . . ?
O4 S1 C17 C22 -161.02(17) . . . . ?
O5 S1 N1 C1 52.82(17) . . . . ?
O5 S1 N1 C13 -176.97(14) . . . . ?
O5 S1 C17 C18 153.89(17) . . . . ?
O5 S1 C17 C22 -29.7(2) . . . . ?
N1 S1 C17 C18 -92.16(19) . . . . ?
N1 S1 C17 C22 84.28(19) . . . . ?
N1 C1 C2 C3 18.2(2) . . . . ?
C1 N1 C13 C3 32.35(19) . . . . ?
C1 N1 C13 C12 -78.93(19) . . . . ?
C1 C2 C3 C4 112.08(19) . . . . ?
C1 C2 C3 C13 1.1(2) . . . . ?
C2 C3 C4 O1 36.2(3) . . . . ?
C2 C3 C4 C11 -81.1(2) . . . . ?
C2 C3 C13 N1 -20.1(2) . . . . ?
C2 C3 C13 C12 95.29(18) . . . . ?
C3 C4 C11 C10 145.33(17) . . . . ?
C3 C4 C11 C12 -28.2(2) . . . . ?
C4 O1 C5 C6 -171.5(2) . . . . ?
C4 O1 C5 C10 11.4(2) . . . . ?
C4 C3 C13 N1 -139.93(16) . . . . ?
C4 C3 C13 C12 -24.5(2) . . . . ?
C4 C11 C12 C13 12.1(2) . . . . ?
C4 C11 C12 C14 -166.15(19) . . . . ?
C5 O1 C4 C3 -134.29(19) . . . . ?
C5 O1 C4 C11 -18.0(2) . . . . ?
C5 C6 C7 C8 1.0(3) . . . . ?
C5 C10 C11 C4 -11.8(2) . . . . ?
C5 C10 C11 C12 158.0(3) . . . . ?
C6 C5 C10 C9 -3.4(3) . . . . ?
C6 C5 C10 C11 -176.76(19) . . . . ?
C6 C7 C8 C9 -2.5(3) . . . . ?
C7 C8 C9 C10 0.9(3) . . . . ?
C8 C9 C10 C5 1.9(3) . . . . ?
C8 C9 C10 C11 172.8(2) . . . . ?
C9 C10 C11 C4 176.4(2) . . . . ?
C9 C10 C11 C12 -13.8(5) . . . . ?
C10 C5 C6 C7 2.0(3) . . . . ?
C10 C11 C12 C13 -157.5(3) . . . . ?
C10 C11 C12 C14 24.3(4) . . . . ?
C11 C12 C13 N1 121.42(19) . . . . ?
C11 C12 C13 C3 8.5(2) . . . . ?
C11 C12 C14 O2 -17.3(3) . . . . ?
C11 C12 C14 O3 158.8(2) . . . . ?
C13 N1 C1 C2 -31.4(2) . . . . ?
C13 C3 C4 O1 148.53(18) . . . . ?
C13 C3 C4 C11 31.2(2) . . . . ?
C13 C12 C14 O2 164.7(2) . . . . ?
C13 C12 C14 O3 -19.2(3) . . . . ?
C14 O3 C15 C16 179.24(17) . . . . ?
C14 C12 C13 N1 -60.3(2) . . . . ?
C14 C12 C13 C3 -173.23(18) . . . . ?
C15 O3 C14 O2 0.3(3) . . . . ?
C15 O3 C14 C12 -175.82(17) . . . . ?
C17 S1 N1 C1 -62.43(17) . . . . ?
C17 S1 N1 C13 67.78(16) . . . . ?
C17 C18 C19 C20 -0.3(3) . . . . ?
C18 C17 C22 C21 1.0(3) . . . . ?
C18 C19 C20 C21 0.6(3) . . . . ?
C18 C19 C20 C23 -179.2(2) . . . . ?
C19 C20 C21 C22 -0.2(3) . . . . ?
C20 C21 C22 C17 -0.6(3) . . . . ?
C22 C17 C18 C19 -0.6(3) . . . . ?
C23 C20 C21 C22 179.7(2) . . . . ?

loop_
_exptl_oxdiff_crystal_face_indexfrac_h
_exptl_oxdiff_crystal_face_indexfrac_k
_exptl_oxdiff_crystal_face_indexfrac_l
_exptl_oxdiff_crystal_face_x
_exptl_oxdiff_crystal_face_y
_exptl_oxdiff_crystal_face_z
-0.9672 0.3244 6.6237 -0.7619 0.0947 -0.6407
1.4679 0.6514 -5.9603 0.6808 0.0015 0.7324
-3.2232 -6.2681 -4.2222 0.5164 -0.6176 -0.5932
3.2232 6.2681 4.2222 -0.5164 0.6176 0.5932
-4.7861 2.7924 -0.4887 0.2492 0.8554 -0.4541
4.9303 -2.4851 1.5280 -0.3742 -0.8291 0.4154
-3.7335 2.5703 -4.2122 0.6611 0.7500 -0.0227
4.4059 -2.5281 3.2688 -0.5679 -0.7988 0.1983
